data_7123891
loop_
_publ_author_name
'Prieschl, Dominic'
'Dietz, Maximilian'
'Muessig, Jonas'
'Wagner, Katharina'
'Krummenacher, Ivo'
'Braunschweig, Holger'

_publ_section_title
;
 Pseudodiborenes: hydride-bridged diboranes(5) as two-electron reductants
 of chalcogens
;
_journal_name_full 'Chemical Communications'
_journal_paper_doi 10.1039/C9CC04692E
_journal_year 2019
_chemical_formula_moiety 'C39 H48 B2 N2 O'
_chemical_formula_sum 'C39 H48 B2 N2 O'
_chemical_formula_weight 582.41
_chemical_properties_physical Air-sensitive,Moisture-sensitive,Oxygen-sensitive
_space_group_crystal_system monoclinic
_space_group_IT_number 14
_space_group_name_Hall '-P 2ybc'
_space_group_name_H-M_alt 'P 1 21/c 1'
_symmetry_space_group_name_Hall '-P 2ybc'
_symmetry_space_group_name_H-M 'P 1 21/c 1'
_atom_sites_solution_hydrogens geom
_atom_sites_solution_primary dual
_atom_sites_solution_secondary difmap
_audit_creation_method SHELXL-2017/1
_audit_update_record
;
2019-06-12 deposited with the CCDC.    2019-07-19 downloaded from the CCDC.
;
_cell_angle_alpha 90
_cell_angle_beta 94.968(14)
_cell_angle_gamma 90
_cell_formula_units_Z 4
_cell_length_a 12.017(5)
_cell_length_b 8.345(4)
_cell_length_c 33.497(13)
_cell_measurement_reflns_used 6911
_cell_measurement_temperature 100(2)
_cell_measurement_theta_max 25.00
_cell_measurement_theta_min 2.44
_cell_volume 3347(2)
_computing_cell_refinement 'Saint+ ver. V8.37A (Bruker AXS)'
_computing_data_collection 'APEX2 ver. 2014.9 (Bruker AXS)'
_computing_data_reduction 'Saint+ ver. V8.37A (Bruker AXS)'
_computing_molecular_graphics 'ShelXLe (Huebschle et all, 2011)'
_computing_publication_material 'SHELXL-2017/1 (Sheldrick, 2017)'
_computing_structure_refinement 'SHELXL-2017/1 (Sheldrick, 2017)'
_computing_structure_solution 'SHELXT (Sheldrick, 2014)'
_diffrn_ambient_temperature 100(2)
_diffrn_detector 'CCD area detector (Apex2)'
_diffrn_detector_area_resol_mean 8.333
_diffrn_measured_fraction_theta_full 1.000
_diffrn_measured_fraction_theta_max 1.000
_diffrn_measurement_device_type 'Bruker X8-APEX II'
_diffrn_measurement_method '\f and \w scans'
_diffrn_radiation_monochromator 'multi-layer mirror'
_diffrn_radiation_type MoK\a
_diffrn_radiation_wavelength 0.71073
_diffrn_reflns_av_R_equivalents 0.0736
_diffrn_reflns_av_unetI/netI 0.0594
_diffrn_reflns_Laue_measured_fraction_full 1.000
_diffrn_reflns_Laue_measured_fraction_max 1.000
_diffrn_reflns_limit_h_max 14
_diffrn_reflns_limit_h_min -15
_diffrn_reflns_limit_k_max 10
_diffrn_reflns_limit_k_min -10
_diffrn_reflns_limit_l_max 41
_diffrn_reflns_limit_l_min -41
_diffrn_reflns_number 39686
_diffrn_reflns_point_group_measured_fraction_full 1.000
_diffrn_reflns_point_group_measured_fraction_max 1.000
_diffrn_reflns_theta_full 26.000
_diffrn_reflns_theta_max 26.372
_diffrn_reflns_theta_min 1.701
_diffrn_source 'rotating-anode (Nonius FR-591)'
_exptl_absorpt_coefficient_mu 0.067
_exptl_absorpt_correction_T_max 0.7454
_exptl_absorpt_correction_T_min 0.6973
_exptl_absorpt_correction_type multi-scan
_exptl_absorpt_process_details 'SadAbs 2014/5 (Bruker AXS)'
_exptl_crystal_colour colourless
_exptl_crystal_density_diffrn 1.156
_exptl_crystal_description block
_exptl_crystal_F_000 1256
_exptl_crystal_size_max 0.201
_exptl_crystal_size_mid 0.189
_exptl_crystal_size_min 0.121
_refine_diff_density_max 0.242
_refine_diff_density_min -0.209
_refine_diff_density_rms 0.045
_refine_ls_extinction_method none
_refine_ls_goodness_of_fit_ref 1.022
_refine_ls_hydrogen_treatment constr
_refine_ls_matrix_type full
_refine_ls_number_parameters 408
_refine_ls_number_reflns 6849
_refine_ls_number_restraints 0
_refine_ls_restrained_S_all 1.022
_refine_ls_R_factor_all 0.0920
_refine_ls_R_factor_gt 0.0535
_refine_ls_shift/su_max 0.000
_refine_ls_shift/su_mean 0.000
_refine_ls_structure_factor_coef Fsqd
_refine_ls_weighting_details 'w=1/[\s^2^(Fo^2^)+(0.0513P)^2^+1.5310P] where P=(Fo^2^+2Fc^2^)/3'
_refine_ls_weighting_scheme calc
_refine_ls_wR_factor_gt 0.1158
_refine_ls_wR_factor_ref 0.1295
_reflns_Friedel_coverage 0.000
_reflns_number_gt 4654
_reflns_number_total 6849
_reflns_threshold_expression 'I > 2\s(I)'
_cod_data_source_file c9cc04692e2.cif
_cod_data_source_block 1-O
_cod_original_cell_volume 3346(3)
_cod_database_code 7123891
_shelx_shelxl_version_number 2017/1
_shelx_space_group_comment
;
The symmetry employed for this shelxl refinement is uniquely defined
by the following loop, which should always be used as a source of
symmetry information in preference to the above space-group names.
They are only intended as comments.
;

loop_
_space_group_symop_operation_xyz
'x, y, z'
'-x, y+1/2, -z+1/2'
'-x, -y, -z'
'x, -y-1/2, z-1/2'

loop_
_atom_site_label
_atom_site_type_symbol
_atom_site_fract_x
_atom_site_fract_y
_atom_site_fract_z
_atom_site_U_iso_or_equiv
_atom_site_adp_type
_atom_site_occupancy
_atom_site_site_symmetry_order
_atom_site_calc_flag
_atom_site_refinement_flags_posn
_atom_site_refinement_flags_adp
C1_1 C 0.66278(15) 0.1878(2) 0.30330(5) 0.0167(4) Uani 1 1 d . .
C2_1 C 0.74808(15) 0.2500(2) 0.28207(5) 0.0194(4) Uani 1 1 d . .
C3_1 C 0.83482(16) 0.1489(2) 0.27343(6) 0.0228(4) Uani 1 1 d . .
H3_1 H 0.893017 0.190390 0.258960 0.027 Uiso 1 1 calc R U
C4_1 C 0.83918(15) -0.0105(2) 0.28524(6) 0.0209(4) Uani 1 1 d . .
C5_1 C 0.75172(16) -0.0693(2) 0.30564(5) 0.0206(4) Uani 1 1 d . .
H5_1 H 0.752921 -0.178375 0.313753 0.025 Uiso 1 1 calc R U
C6_1 C 0.66240(15) 0.0271(2) 0.31454(5) 0.0181(4) Uani 1 1 d . .
C7_1 C 0.56841(16) -0.0432(2) 0.33588(6) 0.0244(5) Uani 1 1 d . .
H7A_1 H 0.497128 -0.021950 0.320296 0.037 Uiso 1 1 calc R U
H7B_1 H 0.567791 0.005826 0.362451 0.037 Uiso 1 1 calc R U
H7C_1 H 0.579197 -0.159144 0.338784 0.037 Uiso 1 1 calc R U
C8_1 C 0.74658(18) 0.4213(2) 0.26810(7) 0.0306(5) Uani 1 1 d . .
H8A_1 H 0.823128 0.456769 0.265057 0.046 Uiso 1 1 calc R U
H8B_1 H 0.713653 0.489114 0.287859 0.046 Uiso 1 1 calc R U
H8C_1 H 0.701980 0.429661 0.242266 0.046 Uiso 1 1 calc R U
C9_1 C 0.93435(17) -0.1164(3) 0.27544(7) 0.0307(5) Uani 1 1 d . .
H9A_1 H 0.946646 -0.104415 0.247048 0.046 Uiso 1 1 calc R U
H9B_1 H 0.916204 -0.228321 0.280907 0.046 Uiso 1 1 calc R U
H9C_1 H 1.002231 -0.085447 0.291967 0.046 Uiso 1 1 calc R U
C1_2 C 0.25631(15) 0.4720(2) 0.33823(5) 0.0180(4) Uani 1 1 d . .
C2_2 C 0.17465(16) 0.3514(2) 0.33447(6) 0.0225(4) Uani 1 1 d . .
C3_2 C 0.06575(17) 0.3862(2) 0.34229(6) 0.0257(5) Uani 1 1 d . .
H3_2 H 0.010941 0.303990 0.339318 0.031 Uiso 1 1 calc R U
C4_2 C 0.03461(16) 0.5378(2) 0.35436(6) 0.0247(5) Uani 1 1 d . .
C5_2 C 0.11515(16) 0.6565(2) 0.35645(6) 0.0244(5) Uani 1 1 d . .
H5_2 H 0.094841 0.761738 0.363876 0.029 Uiso 1 1 calc R U
C6_2 C 0.22554(16) 0.6276(2) 0.34804(6) 0.0215(4) Uani 1 1 d . .
C7_2 C 0.30579(17) 0.7657(2) 0.34831(7) 0.0309(5) Uani 1 1 d . .
H7A_2 H 0.349423 0.758085 0.324981 0.046 Uiso 1 1 calc R U
H7B_2 H 0.356249 0.762340 0.372894 0.046 Uiso 1 1 calc R U
H7C_2 H 0.264049 0.866705 0.347213 0.046 Uiso 1 1 calc R U
C8_2 C 0.20458(18) 0.1842(2) 0.32210(7) 0.0338(5) Uani 1 1 d . .
H8A_2 H 0.219237 0.184119 0.293774 0.051 Uiso 1 1 calc R U
H8B_2 H 0.142445 0.111441 0.326049 0.051 Uiso 1 1 calc R U
H8C_2 H 0.271514 0.148239 0.338450 0.051 Uiso 1 1 calc R U
C9_2 C -0.08397(17) 0.5701(3) 0.36433(7) 0.0362(6) Uani 1 1 d . .
H9A_2 H -0.136502 0.531003 0.342485 0.054 Uiso 1 1 calc R U
H9B_2 H -0.094435 0.685632 0.367722 0.054 Uiso 1 1 calc R U
H9C_2 H -0.097630 0.514627 0.389222 0.054 Uiso 1 1 calc R U
C1_3 C 0.76481(16) 0.2846(2) 0.44558(6) 0.0203(4) Uani 1 1 d . .
C2_3 C 0.86310(16) 0.2069(2) 0.43590(6) 0.0247(5) Uani 1 1 d . .
C3_3 C 0.95686(17) 0.2055(3) 0.46333(7) 0.0313(5) Uani 1 1 d . .
H3_3 H 1.021958 0.150738 0.456588 0.038 Uiso 1 1 calc R U
C4_3 C 0.95842(18) 0.2813(3) 0.50010(7) 0.0326(5) Uani 1 1 d . .
C5_3 C 0.86331(19) 0.3621(2) 0.50890(6) 0.0312(5) Uani 1 1 d . .
H5_3 H 0.863787 0.418058 0.533613 0.037 Uiso 1 1 calc R U
C6_3 C 0.76692(17) 0.3644(2) 0.48280(6) 0.0242(5) Uani 1 1 d . .
C7_3 C 0.66630(19) 0.4559(3) 0.49424(6) 0.0330(5) Uani 1 1 d . .
H7A_3 H 0.649538 0.543085 0.475055 0.050 Uiso 1 1 calc R U
H7B_3 H 0.681897 0.500611 0.521191 0.050 Uiso 1 1 calc R U
H7C_3 H 0.602031 0.383448 0.493895 0.050 Uiso 1 1 calc R U
C8_3 C 0.86661(17) 0.1170(3) 0.39690(6) 0.0307(5) Uani 1 1 d . .
H8A_3 H 0.843665 0.188503 0.374480 0.046 Uiso 1 1 calc R U
H8B_3 H 0.815647 0.025215 0.396579 0.046 Uiso 1 1 calc R U
H8C_3 H 0.942801 0.078882 0.394332 0.046 Uiso 1 1 calc R U
C9_3 C 1.0598(2) 0.2715(3) 0.53001(8) 0.0502(7) Uani 1 1 d . .
H9A_3 H 1.125193 0.241076 0.516148 0.075 Uiso 1 1 calc R U
H9B_3 H 1.047035 0.190889 0.550406 0.075 Uiso 1 1 calc R U
H9C_3 H 1.072980 0.376029 0.542882 0.075 Uiso 1 1 calc R U
C1_4 C 0.39864(16) 0.4345(3) 0.29046(6) 0.0251(5) Uani 1 1 d . .
H1A_4 H 0.433340 0.540055 0.286193 0.030 Uiso 1 1 calc R U
H1AB_4 H 0.330423 0.425966 0.271774 0.030 Uiso 1 1 calc R U
C2_4 C 0.47936(16) 0.3029(3) 0.28145(6) 0.0256(5) Uani 1 1 d . .
H2A_4 H 0.439089 0.199348 0.279205 0.031 Uiso 1 1 calc R U
H2AB_4 H 0.509521 0.324874 0.255418 0.031 Uiso 1 1 calc R U
C3_4 C 0.46376(15) 0.4700(2) 0.35960(5) 0.0179(4) Uani 1 1 d . .
H3_4 H 0.482230 0.584780 0.354705 0.022 Uiso 1 1 calc R U
N1_4 N 0.57232(12) 0.29100(18) 0.31298(4) 0.0180(3) Uani 1 1 d . .
N2_4 N 0.36827(12) 0.42427(18) 0.33156(4) 0.0185(4) Uani 1 1 d . .
B1_4 B 0.56738(18) 0.3634(2) 0.35030(6) 0.0169(5) Uani 1 1 d . .
B2_4 B 0.65493(18) 0.2786(2) 0.41657(6) 0.0189(5) Uani 1 1 d . .
O1_4 O 0.65682(10) 0.34601(15) 0.37945(4) 0.0180(3) Uani 1 1 d . .
C1_5 C 0.54135(15) 0.1965(2) 0.42698(5) 0.0181(4) Uani 1 1 d . .
C2_5 C 0.53599(16) 0.0393(2) 0.44209(5) 0.0208(4) Uani 1 1 d . .
C3_5 C 0.43259(17) -0.0316(2) 0.44575(6) 0.0246(5) Uani 1 1 d . .
H3_5 H 0.430210 -0.138477 0.455372 0.030 Uiso 1 1 calc R U
C4_5 C 0.33277(16) 0.0485(2) 0.43582(6) 0.0240(5) Uani 1 1 d . .
C5_5 C 0.33804(16) 0.2058(2) 0.42289(5) 0.0214(4) Uani 1 1 d . .
H5_5 H 0.270727 0.264236 0.417100 0.026 Uiso 1 1 calc R U
C6_5 C 0.43951(15) 0.2799(2) 0.41823(5) 0.0183(4) Uani 1 1 d . .
C7_5 C 0.44034(16) 0.4514(2) 0.40370(5) 0.0197(4) Uani 1 1 d . .
H7A_5 H 0.497822 0.511521 0.420546 0.024 Uiso 1 1 calc R U
H7AB_5 H 0.366993 0.500494 0.407467 0.024 Uiso 1 1 calc R U
C8_5 C 0.63914(17) -0.0610(2) 0.45300(6) 0.0284(5) Uani 1 1 d . .
H8A_5 H 0.663423 -0.111302 0.428778 0.043 Uiso 1 1 calc R U
H8B_5 H 0.621763 -0.144271 0.472131 0.043 Uiso 1 1 calc R U
H8C_5 H 0.699016 0.007630 0.465139 0.043 Uiso 1 1 calc R U
C9_5 C 0.22215(17) -0.0333(3) 0.43918(7) 0.0343(5) Uani 1 1 d . .
H9A_5 H 0.166124 0.011878 0.419331 0.051 Uiso 1 1 calc R U
H9B_5 H 0.198447 -0.016711 0.466142 0.051 Uiso 1 1 calc R U
H9C_5 H 0.229959 -0.148401 0.434266 0.051 Uiso 1 1 calc R U

loop_
_atom_site_aniso_label
_atom_site_aniso_U_11
_atom_site_aniso_U_22
_atom_site_aniso_U_33
_atom_site_aniso_U_23
_atom_site_aniso_U_13
_atom_site_aniso_U_12
C1_1 0.0155(10) 0.0206(10) 0.0136(9) -0.0014(7) -0.0010(7) 0.0012(8)
C2_1 0.0221(10) 0.0207(10) 0.0149(9) -0.0004(8) 0.0000(8) -0.0028(9)
C3_1 0.0176(10) 0.0309(11) 0.0202(10) -0.0030(9) 0.0040(8) -0.0064(9)
C4_1 0.0176(10) 0.0276(11) 0.0171(9) -0.0058(8) -0.0015(8) 0.0014(8)
C5_1 0.0268(11) 0.0168(10) 0.0178(10) -0.0021(8) -0.0008(8) 0.0010(8)
C6_1 0.0190(10) 0.0223(10) 0.0130(9) -0.0026(8) 0.0007(7) -0.0024(8)
C7_1 0.0277(11) 0.0218(10) 0.0245(11) 0.0000(8) 0.0073(9) -0.0042(9)
C8_1 0.0349(13) 0.0266(11) 0.0309(12) 0.0047(9) 0.0059(10) -0.0049(10)
C9_1 0.0231(11) 0.0379(13) 0.0315(12) -0.0073(10) 0.0033(9) 0.0058(10)
C1_2 0.0220(11) 0.0178(9) 0.0140(9) 0.0029(7) -0.0003(8) 0.0024(8)
C2_2 0.0280(11) 0.0177(10) 0.0214(10) 0.0002(8) 0.0002(9) 0.0012(9)
C3_2 0.0249(12) 0.0247(11) 0.0269(11) -0.0016(9) -0.0007(9) -0.0053(9)
C4_2 0.0221(11) 0.0294(11) 0.0224(10) -0.0005(9) 0.0008(8) 0.0026(9)
C5_2 0.0270(11) 0.0166(10) 0.0291(11) -0.0026(8) 0.0003(9) 0.0054(9)
C6_2 0.0227(11) 0.0187(10) 0.0232(10) 0.0035(8) 0.0026(8) 0.0027(8)
C7_2 0.0295(12) 0.0143(10) 0.0495(14) 0.0030(9) 0.0075(10) 0.0033(9)
C8_2 0.0308(13) 0.0226(11) 0.0468(14) -0.0065(10) -0.0026(11) -0.0011(10)
C9_2 0.0233(12) 0.0448(14) 0.0406(13) -0.0083(11) 0.0041(10) 0.0001(10)
C1_3 0.0226(11) 0.0190(10) 0.0193(10) 0.0048(8) 0.0018(8) -0.0039(8)
C2_3 0.0224(11) 0.0266(11) 0.0247(11) 0.0050(9) -0.0007(9) -0.0035(9)
C3_3 0.0212(11) 0.0319(12) 0.0395(13) 0.0083(10) -0.0046(10) -0.0014(9)
C4_3 0.0344(13) 0.0265(11) 0.0341(13) 0.0113(10) -0.0135(10) -0.0117(10)
C5_3 0.0476(14) 0.0250(11) 0.0193(11) 0.0040(9) -0.0074(10) -0.0136(10)
C6_3 0.0321(12) 0.0206(10) 0.0191(10) 0.0038(8) -0.0022(9) -0.0083(9)
C7_3 0.0468(14) 0.0307(12) 0.0217(11) -0.0072(9) 0.0031(10) -0.0037(11)
C8_3 0.0224(11) 0.0405(13) 0.0292(12) -0.0002(10) 0.0028(9) 0.0068(10)
C9_3 0.0497(16) 0.0442(15) 0.0508(16) 0.0147(12) -0.0293(13) -0.0141(13)
C1_4 0.0238(11) 0.0335(12) 0.0177(10) 0.0025(9) -0.0006(8) 0.0078(9)
C2_4 0.0234(11) 0.0385(12) 0.0144(10) -0.0022(9) -0.0010(8) 0.0080(9)
C3_4 0.0232(11) 0.0146(9) 0.0159(9) 0.0019(7) 0.0009(8) -0.0007(8)
N1_4 0.0186(8) 0.0200(8) 0.0151(8) 0.0004(6) 0.0000(6) 0.0036(7)
N2_4 0.0194(9) 0.0203(8) 0.0155(8) 0.0000(6) 0.0005(7) 0.0040(7)
B1_4 0.0204(12) 0.0141(10) 0.0162(11) 0.0035(8) 0.0023(9) -0.0050(9)
B2_4 0.0252(12) 0.0132(10) 0.0191(11) -0.0028(8) 0.0058(9) 0.0031(9)
O1_4 0.0170(7) 0.0202(7) 0.0169(7) 0.0004(5) 0.0013(5) -0.0011(6)
C1_5 0.0213(10) 0.0210(10) 0.0118(9) -0.0023(7) 0.0005(8) 0.0016(8)
C2_5 0.0245(11) 0.0235(10) 0.0144(9) 0.0008(8) 0.0024(8) 0.0012(9)
C3_5 0.0317(12) 0.0213(10) 0.0211(10) 0.0044(8) 0.0043(9) -0.0025(9)
C4_5 0.0248(11) 0.0294(11) 0.0184(10) 0.0005(9) 0.0047(8) -0.0039(9)
C5_5 0.0199(11) 0.0297(11) 0.0150(9) 0.0009(8) 0.0038(8) 0.0033(9)
C6_5 0.0230(11) 0.0219(10) 0.0101(9) -0.0020(7) 0.0028(8) 0.0001(8)
C7_5 0.0205(10) 0.0194(10) 0.0193(10) -0.0039(8) 0.0027(8) 0.0020(8)
C8_5 0.0307(12) 0.0271(11) 0.0272(11) 0.0072(9) 0.0010(9) 0.0030(10)
C9_5 0.0283(12) 0.0380(13) 0.0374(13) 0.0053(10) 0.0069(10) -0.0062(10)

loop_
_atom_type_symbol
_atom_type_description
_atom_type_scat_dispersion_real
_atom_type_scat_dispersion_imag
_atom_type_scat_source
C C 0.0033 0.0016 'International Tables Vol C Tables 4.2.6.8 and 6.1.1.4'
H H 0.0000 0.0000 'International Tables Vol C Tables 4.2.6.8 and 6.1.1.4'
B B 0.0013 0.0007 'International Tables Vol C Tables 4.2.6.8 and 6.1.1.4'
N N 0.0061 0.0033 'International Tables Vol C Tables 4.2.6.8 and 6.1.1.4'
O O 0.0106 0.0060 'International Tables Vol C Tables 4.2.6.8 and 6.1.1.4'

loop_
_geom_angle_atom_site_label_1
_geom_angle_atom_site_label_2
_geom_angle_atom_site_label_3
_geom_angle
C6_1 C1_1 C2_1 120.99(17)
C6_1 C1_1 N1_4 119.53(16)
C2_1 C1_1 N1_4 119.46(16)
C3_1 C2_1 C1_1 118.49(17)
C3_1 C2_1 C8_1 120.04(17)
C1_1 C2_1 C8_1 121.46(17)
C4_1 C3_1 C2_1 122.17(17)
C4_1 C3_1 H3_1 118.9
C2_1 C3_1 H3_1 118.9
C3_1 C4_1 C5_1 117.80(17)
C3_1 C4_1 C9_1 120.77(18)
C5_1 C4_1 C9_1 121.42(18)
C4_1 C5_1 C6_1 122.01(18)
C4_1 C5_1 H5_1 119.0
C6_1 C5_1 H5_1 119.0
C1_1 C6_1 C5_1 118.48(17)
C1_1 C6_1 C7_1 121.55(17)
C5_1 C6_1 C7_1 119.97(17)
C6_1 C7_1 H7A_1 109.5
C6_1 C7_1 H7B_1 109.5
H7A_1 C7_1 H7B_1 109.5
C6_1 C7_1 H7C_1 109.5
H7A_1 C7_1 H7C_1 109.5
H7B_1 C7_1 H7C_1 109.5
C2_1 C8_1 H8A_1 109.5
C2_1 C8_1 H8B_1 109.5
H8A_1 C8_1 H8B_1 109.5
C2_1 C8_1 H8C_1 109.5
H8A_1 C8_1 H8C_1 109.5
H8B_1 C8_1 H8C_1 109.5
C4_1 C9_1 H9A_1 109.5
C4_1 C9_1 H9B_1 109.5
H9A_1 C9_1 H9B_1 109.5
C4_1 C9_1 H9C_1 109.5
H9A_1 C9_1 H9C_1 109.5
H9B_1 C9_1 H9C_1 109.5
C6_2 C1_2 C2_2 119.36(17)
C6_2 C1_2 N2_4 124.34(17)
C2_2 C1_2 N2_4 116.30(16)
C3_2 C2_2 C1_2 119.78(18)
C3_2 C2_2 C8_2 119.77(18)
C1_2 C2_2 C8_2 120.45(18)
C2_2 C3_2 C4_2 121.84(19)
C2_2 C3_2 H3_2 119.1
C4_2 C3_2 H3_2 119.1
C5_2 C4_2 C3_2 117.55(18)
C5_2 C4_2 C9_2 121.90(19)
C3_2 C4_2 C9_2 120.55(19)
C4_2 C5_2 C6_2 122.49(18)
C4_2 C5_2 H5_2 118.8
C6_2 C5_2 H5_2 118.8
C1_2 C6_2 C5_2 118.83(18)
C1_2 C6_2 C7_2 122.09(17)
C5_2 C6_2 C7_2 119.04(17)
C6_2 C7_2 H7A_2 109.5
C6_2 C7_2 H7B_2 109.5
H7A_2 C7_2 H7B_2 109.5
C6_2 C7_2 H7C_2 109.5
H7A_2 C7_2 H7C_2 109.5
H7B_2 C7_2 H7C_2 109.5
C2_2 C8_2 H8A_2 109.5
C2_2 C8_2 H8B_2 109.5
H8A_2 C8_2 H8B_2 109.5
C2_2 C8_2 H8C_2 109.5
H8A_2 C8_2 H8C_2 109.5
H8B_2 C8_2 H8C_2 109.5
C4_2 C9_2 H9A_2 109.5
C4_2 C9_2 H9B_2 109.5
H9A_2 C9_2 H9B_2 109.5
C4_2 C9_2 H9C_2 109.5
H9A_2 C9_2 H9C_2 109.5
H9B_2 C9_2 H9C_2 109.5
C2_3 C1_3 C6_3 117.95(18)
C2_3 C1_3 B2_4 121.29(17)
C6_3 C1_3 B2_4 120.73(17)
C3_3 C2_3 C1_3 119.93(19)
C3_3 C2_3 C8_3 119.05(19)
C1_3 C2_3 C8_3 120.94(18)
C4_3 C3_3 C2_3 122.2(2)
C4_3 C3_3 H3_3 118.9
C2_3 C3_3 H3_3 118.9
C5_3 C4_3 C3_3 117.75(19)
C5_3 C4_3 C9_3 121.3(2)
C3_3 C4_3 C9_3 120.9(2)
C4_3 C5_3 C6_3 122.2(2)
C4_3 C5_3 H5_3 118.9
C6_3 C5_3 H5_3 118.9
C5_3 C6_3 C1_3 119.96(19)
C5_3 C6_3 C7_3 119.37(19)
C1_3 C6_3 C7_3 120.66(18)
C6_3 C7_3 H7A_3 109.5
C6_3 C7_3 H7B_3 109.5
H7A_3 C7_3 H7B_3 109.5
C6_3 C7_3 H7C_3 109.5
H7A_3 C7_3 H7C_3 109.5
H7B_3 C7_3 H7C_3 109.5
C2_3 C8_3 H8A_3 109.5
C2_3 C8_3 H8B_3 109.5
H8A_3 C8_3 H8B_3 109.5
C2_3 C8_3 H8C_3 109.5
H8A_3 C8_3 H8C_3 109.5
H8B_3 C8_3 H8C_3 109.5
C4_3 C9_3 H9A_3 109.5
C4_3 C9_3 H9B_3 109.5
H9A_3 C9_3 H9B_3 109.5
C4_3 C9_3 H9C_3 109.5
H9A_3 C9_3 H9C_3 109.5
H9B_3 C9_3 H9C_3 109.5
N2_4 C1_4 C2_4 111.30(16)
N2_4 C1_4 H1A_4 109.4
C2_4 C1_4 H1A_4 109.4
N2_4 C1_4 H1AB_4 109.4
C2_4 C1_4 H1AB_4 109.4
H1A_4 C1_4 H1AB_4 108.0
N1_4 C2_4 C1_4 111.44(16)
N1_4 C2_4 H2A_4 109.3
C1_4 C2_4 H2A_4 109.3
N1_4 C2_4 H2AB_4 109.3
C1_4 C2_4 H2AB_4 109.3
H2A_4 C2_4 H2AB_4 108.0
N2_4 C3_4 C7_5 113.00(15)
N2_4 C3_4 B1_4 108.22(15)
C7_5 C3_4 B1_4 110.20(15)
N2_4 C3_4 H3_4 108.4
C7_5 C3_4 H3_4 108.4
B1_4 C3_4 H3_4 108.4
B1_4 N1_4 C1_1 123.39(16)
B1_4 N1_4 C2_4 121.67(16)
C1_1 N1_4 C2_4 114.71(14)
C1_2 N2_4 C1_4 116.38(14)
C1_2 N2_4 C3_4 121.20(14)
C1_4 N2_4 C3_4 110.07(15)
N1_4 B1_4 O1_4 119.48(17)
N1_4 B1_4 C3_4 121.01(17)
O1_4 B1_4 C3_4 119.48(16)
O1_4 B2_4 C1_3 118.05(17)
O1_4 B2_4 C1_5 117.27(17)
C1_3 B2_4 C1_5 124.67(17)
B2_4 O1_4 B1_4 127.36(15)
C2_5 C1_5 C6_5 117.78(17)
C2_5 C1_5 B2_4 123.05(17)
C6_5 C1_5 B2_4 119.03(16)
C3_5 C2_5 C1_5 119.74(18)
C3_5 C2_5 C8_5 117.56(18)
C1_5 C2_5 C8_5 122.63(17)
C4_5 C3_5 C2_5 122.31(18)
C4_5 C3_5 H3_5 118.8
C2_5 C3_5 H3_5 118.8
C5_5 C4_5 C3_5 117.96(18)
C5_5 C4_5 C9_5 121.14(19)
C3_5 C4_5 C9_5 120.90(19)
C4_5 C5_5 C6_5 121.45(18)
C4_5 C5_5 H5_5 119.3
C6_5 C5_5 H5_5 119.3
C5_5 C6_5 C1_5 120.63(18)
C5_5 C6_5 C7_5 119.23(17)
C1_5 C6_5 C7_5 120.13(16)
C6_5 C7_5 C3_4 114.36(15)
C6_5 C7_5 H7A_5 108.7
C3_4 C7_5 H7A_5 108.7
C6_5 C7_5 H7AB_5 108.7
C3_4 C7_5 H7AB_5 108.7
H7A_5 C7_5 H7AB_5 107.6
C2_5 C8_5 H8A_5 109.5
C2_5 C8_5 H8B_5 109.5
H8A_5 C8_5 H8B_5 109.5
C2_5 C8_5 H8C_5 109.5
H8A_5 C8_5 H8C_5 109.5
H8B_5 C8_5 H8C_5 109.5
C4_5 C9_5 H9A_5 109.5
C4_5 C9_5 H9B_5 109.5
H9A_5 C9_5 H9B_5 109.5
C4_5 C9_5 H9C_5 109.5
H9A_5 C9_5 H9C_5 109.5
H9B_5 C9_5 H9C_5 109.5

loop_
_geom_bond_atom_site_label_1
_geom_bond_atom_site_label_2
_geom_bond_distance
C1_1 C6_1 1.392(3)
C1_1 C2_1 1.397(3)
C1_1 N1_4 1.446(2)
C2_1 C3_1 1.390(3)
C2_1 C8_1 1.504(3)
C3_1 C4_1 1.387(3)
C3_1 H3_1 0.9500
C4_1 C5_1 1.392(3)
C4_1 C9_1 1.504(3)
C5_1 C6_1 1.394(3)
C5_1 H5_1 0.9500
C6_1 C7_1 1.507(3)
C7_1 H7A_1 0.9800
C7_1 H7B_1 0.9800
C7_1 H7C_1 0.9800
C8_1 H8A_1 0.9800
C8_1 H8B_1 0.9800
C8_1 H8C_1 0.9800
C9_1 H9A_1 0.9800
C9_1 H9B_1 0.9800
C9_1 H9C_1 0.9800
C1_2 C6_2 1.397(3)
C1_2 C2_2 1.404(3)
C1_2 N2_4 1.439(2)
C2_2 C3_2 1.388(3)
C2_2 C8_2 1.508(3)
C3_2 C4_2 1.389(3)
C3_2 H3_2 0.9500
C4_2 C5_2 1.383(3)
C4_2 C9_2 1.516(3)
C5_2 C6_2 1.401(3)
C5_2 H5_2 0.9500
C6_2 C7_2 1.502(3)
C7_2 H7A_2 0.9800
C7_2 H7B_2 0.9800
C7_2 H7C_2 0.9800
C8_2 H8A_2 0.9800
C8_2 H8B_2 0.9800
C8_2 H8C_2 0.9800
C9_2 H9A_2 0.9800
C9_2 H9B_2 0.9800
C9_2 H9C_2 0.9800
C1_3 C2_3 1.410(3)
C1_3 C6_3 1.412(3)
C1_3 B2_4 1.571(3)
C2_3 C3_3 1.391(3)
C2_3 C8_3 1.510(3)
C3_3 C4_3 1.383(3)
C3_3 H3_3 0.9500
C4_3 C5_3 1.381(3)
C4_3 C9_3 1.511(3)
C5_3 C6_3 1.390(3)
C5_3 H5_3 0.9500
C6_3 C7_3 1.507(3)
C7_3 H7A_3 0.9800
C7_3 H7B_3 0.9800
C7_3 H7C_3 0.9800
C8_3 H8A_3 0.9800
C8_3 H8B_3 0.9800
C8_3 H8C_3 0.9800
C9_3 H9A_3 0.9800
C9_3 H9B_3 0.9800
C9_3 H9C_3 0.9800
C1_4 N2_4 1.457(2)
C1_4 C2_4 1.513(3)
C1_4 H1A_4 0.9900
C1_4 H1AB_4 0.9900
C2_4 N1_4 1.473(2)
C2_4 H2A_4 0.9900
C2_4 H2AB_4 0.9900
C3_4 N2_4 1.469(2)
C3_4 C7_5 1.536(3)
C3_4 B1_4 1.583(3)
C3_4 H3_4 1.0000
N1_4 B1_4 1.394(3)
B1_4 O1_4 1.396(3)
B2_4 O1_4 1.367(2)
B2_4 C1_5 1.592(3)
C1_5 C2_5 1.410(3)
C1_5 C6_5 1.416(3)
C2_5 C3_5 1.391(3)
C2_5 C8_5 1.514(3)
C3_5 C4_5 1.388(3)
C3_5 H3_5 0.9500
C4_5 C5_5 1.385(3)
C4_5 C9_5 1.507(3)
C5_5 C6_5 1.388(3)
C5_5 H5_5 0.9500
C6_5 C7_5 1.511(3)
C7_5 H7A_5 0.9900
C7_5 H7AB_5 0.9900
C8_5 H8A_5 0.9800
C8_5 H8B_5 0.9800
C8_5 H8C_5 0.9800
C9_5 H9A_5 0.9800
C9_5 H9B_5 0.9800
C9_5 H9C_5 0.9800

loop_
_geom_torsion_atom_site_label_1
_geom_torsion_atom_site_label_2
_geom_torsion_atom_site_label_3
_geom_torsion_atom_site_label_4
_geom_torsion
C6_1 C1_1 C2_1 C3_1 -2.0(3)
N1_4 C1_1 C2_1 C3_1 179.39(16)
C6_1 C1_1 C2_1 C8_1 177.09(18)
N1_4 C1_1 C2_1 C8_1 -1.5(3)
C1_1 C2_1 C3_1 C4_1 -0.1(3)
C8_1 C2_1 C3_1 C4_1 -179.20(18)
C2_1 C3_1 C4_1 C5_1 1.4(3)
C2_1 C3_1 C4_1 C9_1 -179.91(18)
C3_1 C4_1 C5_1 C6_1 -0.6(3)
C9_1 C4_1 C5_1 C6_1 -179.29(18)
C2_1 C1_1 C6_1 C5_1 2.7(3)
N1_4 C1_1 C6_1 C5_1 -178.65(16)
C2_1 C1_1 C6_1 C7_1 -177.33(17)
N1_4 C1_1 C6_1 C7_1 1.3(3)
C4_1 C5_1 C6_1 C1_1 -1.4(3)
C4_1 C5_1 C6_1 C7_1 178.62(17)
C6_2 C1_2 C2_2 C3_2 -2.9(3)
N2_4 C1_2 C2_2 C3_2 176.94(17)
C6_2 C1_2 C2_2 C8_2 177.28(18)
N2_4 C1_2 C2_2 C8_2 -2.9(3)
C1_2 C2_2 C3_2 C4_2 -0.8(3)
C8_2 C2_2 C3_2 C4_2 179.00(19)
C2_2 C3_2 C4_2 C5_2 3.2(3)
C2_2 C3_2 C4_2 C9_2 -177.47(19)
C3_2 C4_2 C5_2 C6_2 -1.8(3)
C9_2 C4_2 C5_2 C6_2 178.8(2)
C2_2 C1_2 C6_2 C5_2 4.1(3)
N2_4 C1_2 C6_2 C5_2 -175.71(17)
C2_2 C1_2 C6_2 C7_2 -173.44(18)
N2_4 C1_2 C6_2 C7_2 6.7(3)
C4_2 C5_2 C6_2 C1_2 -1.8(3)
C4_2 C5_2 C6_2 C7_2 175.87(19)
C6_3 C1_3 C2_3 C3_3 2.3(3)
B2_4 C1_3 C2_3 C3_3 -175.81(18)
C6_3 C1_3 C2_3 C8_3 179.08(18)
B2_4 C1_3 C2_3 C8_3 0.9(3)
C1_3 C2_3 C3_3 C4_3 -1.3(3)
C8_3 C2_3 C3_3 C4_3 -178.1(2)
C2_3 C3_3 C4_3 C5_3 -1.0(3)
C2_3 C3_3 C4_3 C9_3 177.2(2)
C3_3 C4_3 C5_3 C6_3 2.2(3)
C9_3 C4_3 C5_3 C6_3 -176.02(19)
C4_3 C5_3 C6_3 C1_3 -1.1(3)
C4_3 C5_3 C6_3 C7_3 -179.66(19)
C2_3 C1_3 C6_3 C5_3 -1.2(3)
B2_4 C1_3 C6_3 C5_3 176.99(18)
C2_3 C1_3 C6_3 C7_3 177.33(18)
B2_4 C1_3 C6_3 C7_3 -4.5(3)
N2_4 C1_4 C2_4 N1_4 -48.2(2)
C6_1 C1_1 N1_4 B1_4 82.3(2)
C2_1 C1_1 N1_4 B1_4 -99.1(2)
C6_1 C1_1 N1_4 C2_4 -92.4(2)
C2_1 C1_1 N1_4 C2_4 86.3(2)
C1_4 C2_4 N1_4 B1_4 15.5(2)
C1_4 C2_4 N1_4 C1_1 -169.74(16)
C6_2 C1_2 N2_4 C1_4 -90.8(2)
C2_2 C1_2 N2_4 C1_4 89.3(2)
C6_2 C1_2 N2_4 C3_4 47.6(2)
C2_2 C1_2 N2_4 C3_4 -132.23(18)
C2_4 C1_4 N2_4 C1_2 -146.35(17)
C2_4 C1_4 N2_4 C3_4 70.8(2)
C7_5 C3_4 N2_4 C1_2 43.1(2)
B1_4 C3_4 N2_4 C1_2 165.38(15)
C7_5 C3_4 N2_4 C1_4 -176.20(15)
B1_4 C3_4 N2_4 C1_4 -53.88(19)
C1_1 N1_4 B1_4 O1_4 4.5(3)
C2_4 N1_4 B1_4 O1_4 178.76(16)
C1_1 N1_4 B1_4 C3_4 -177.64(16)
C2_4 N1_4 B1_4 C3_4 -3.4(3)
N2_4 C3_4 B1_4 N1_4 21.9(2)
C7_5 C3_4 B1_4 N1_4 145.94(17)
N2_4 C3_4 B1_4 O1_4 -160.20(15)
C7_5 C3_4 B1_4 O1_4 -36.2(2)
C2_3 C1_3 B2_4 O1_4 -62.8(2)
C6_3 C1_3 B2_4 O1_4 119.1(2)
C2_3 C1_3 B2_4 C1_5 116.0(2)
C6_3 C1_3 B2_4 C1_5 -62.1(3)
C1_3 B2_4 O1_4 B1_4 -175.34(17)
C1_5 B2_4 O1_4 B1_4 5.7(3)
N1_4 B1_4 O1_4 B2_4 -119.8(2)
C3_4 B1_4 O1_4 B2_4 62.3(2)
O1_4 B2_4 C1_5 C2_5 128.60(19)
C1_3 B2_4 C1_5 C2_5 -50.3(3)
O1_4 B2_4 C1_5 C6_5 -46.9(2)
C1_3 B2_4 C1_5 C6_5 134.21(19)
C6_5 C1_5 C2_5 C3_5 3.6(3)
B2_4 C1_5 C2_5 C3_5 -171.95(17)
C6_5 C1_5 C2_5 C8_5 -179.29(17)
B2_4 C1_5 C2_5 C8_5 5.1(3)
C1_5 C2_5 C3_5 C4_5 -1.5(3)
C8_5 C2_5 C3_5 C4_5 -178.72(18)
C2_5 C3_5 C4_5 C5_5 -1.8(3)
C2_5 C3_5 C4_5 C9_5 178.48(18)
C3_5 C4_5 C5_5 C6_5 2.8(3)
C9_5 C4_5 C5_5 C6_5 -177.45(17)
C4_5 C5_5 C6_5 C1_5 -0.6(3)
C4_5 C5_5 C6_5 C7_5 179.48(17)
C2_5 C1_5 C6_5 C5_5 -2.6(3)
B2_4 C1_5 C6_5 C5_5 173.12(16)
C2_5 C1_5 C6_5 C7_5 177.28(16)
B2_4 C1_5 C6_5 C7_5 -7.0(2)
C5_5 C6_5 C7_5 C3_4 -103.68(19)
C1_5 C6_5 C7_5 C3_4 76.4(2)
N2_4 C3_4 C7_5 C6_5 74.2(2)
B1_4 C3_4 C7_5 C6_5 -47.0(2)
